data_4034982
loop_
_publ_author_name
'Kong, Xiang-Fei'
'Zhan, Feng'
'He, Guo-Xue'
'Pan, Cheng-Xue'
'Gu, Chen-Xi'
'Lu, Ke'
'Mo, Dong-Liang'
'Su, Gui-Fa'

_publ_section_title
;
 Gold-Catalyzed Selective 6-exo-dig and 7-endo-dig Cyclizations of
 Alkyn-Tethered Indoles To Prepare Rutaecarpine Derivatives.
;
_journal_issue 4
_journal_name_full 'The Journal of organic chemistry'
_journal_page_first 2006
_journal_page_last 2017
_journal_paper_doi 10.1021/acs.joc.7b02956
_journal_volume 83
_journal_year 2018
_chemical_formula_moiety 'C21 H17 N3 O'
_chemical_formula_sum 'C21 H17 N3 O'
_chemical_formula_weight 327.38
_space_group_crystal_system monoclinic
_space_group_IT_number 14
_space_group_name_Hall '-P 2yn'
_space_group_name_H-M_alt 'P 1 21/n 1'
_atom_sites_solution_hydrogens geom
_atom_sites_solution_primary direct
_audit_creation_date 2017-08-13
_audit_creation_method
;
Olex2 1.2
(compiled 2017.07.20 svn.r3457 for OlexSys, GUI svn.r5370)
;
_cell_angle_alpha 90
_cell_angle_beta 94.428(3)
_cell_angle_gamma 90
_cell_formula_units_Z 4
_cell_length_a 7.4255(14)
_cell_length_b 9.3666(17)
_cell_length_c 22.949(4)
_cell_measurement_reflns_used 8098
_cell_measurement_temperature 296(2)
_cell_measurement_theta_max 26.50
_cell_measurement_theta_min 2.35
_cell_volume 1591.4(5)
_computing_cell_refinement 'SAINT v8.27A (Bruker, 2012)'
_computing_data_reduction 'SAINT v8.27A (Bruker, 2012)'
_computing_molecular_graphics 'Olex2 (Dolomanov et al., 2009)'
_computing_publication_material 'Olex2 (Dolomanov et al., 2009)'
_computing_structure_refinement 'XL (Sheldrick, 2008)'
_computing_structure_solution 'XS (Sheldrick, 2008)'
_diffrn_ambient_temperature 296.15
_diffrn_measured_fraction_theta_full 0.999
_diffrn_measured_fraction_theta_max 0.999
_diffrn_measurement_device_type 'Bruker APEX-II CCD'
_diffrn_measurement_method '\f and \w scans'
_diffrn_radiation_monochromator graphite
_diffrn_radiation_type MoK\a
_diffrn_radiation_wavelength 0.71073
_diffrn_reflns_av_R_equivalents 0.0330
_diffrn_reflns_av_unetI/netI 0.0195
_diffrn_reflns_Laue_measured_fraction_full 0.999
_diffrn_reflns_Laue_measured_fraction_max 0.999
_diffrn_reflns_limit_h_max 9
_diffrn_reflns_limit_h_min -9
_diffrn_reflns_limit_k_max 11
_diffrn_reflns_limit_k_min -11
_diffrn_reflns_limit_l_max 27
_diffrn_reflns_limit_l_min -27
_diffrn_reflns_number 17667
_diffrn_reflns_point_group_measured_fraction_full 0.999
_diffrn_reflns_point_group_measured_fraction_max 0.999
_diffrn_reflns_theta_full 25.242
_diffrn_reflns_theta_max 25.680
_diffrn_reflns_theta_min 1.780
_diffrn_standards_number 0
_exptl_absorpt_coefficient_mu 0.086
_exptl_absorpt_correction_type none
_exptl_crystal_colour colourless
_exptl_crystal_colour_primary colourless
_exptl_crystal_density_diffrn 1.366
_exptl_crystal_description needle
_exptl_crystal_F_000 688
_exptl_crystal_size_max 0.2
_exptl_crystal_size_mid 0.18
_exptl_crystal_size_min 0.12
_refine_diff_density_max 0.203
_refine_diff_density_min -0.341
_refine_diff_density_rms 0.087
_refine_ls_extinction_method none
_refine_ls_goodness_of_fit_ref 1.045
_refine_ls_hydrogen_treatment constr
_refine_ls_matrix_type full
_refine_ls_number_parameters 229
_refine_ls_number_reflns 3018
_refine_ls_number_restraints 0
_refine_ls_restrained_S_all 1.045
_refine_ls_R_factor_all 0.0514
_refine_ls_R_factor_gt 0.0453
_refine_ls_shift/su_max 0.000
_refine_ls_shift/su_mean 0.000
_refine_ls_structure_factor_coef Fsqd
_refine_ls_weighting_details 'w=1/[\s^2^(Fo^2^)+(0.0735P)^2^+0.4140P] where P=(Fo^2^+2Fc^2^)/3'
_refine_ls_weighting_scheme calc
_refine_ls_wR_factor_gt 0.1217
_refine_ls_wR_factor_ref 0.1284
_reflns_Friedel_coverage 0.000
_reflns_number_gt 2612
_reflns_number_total 3018
_reflns_threshold_expression 'I > 2\s(I)'
_cod_data_source_file jo7b02956_si_002.cif
_cod_data_source_block aaaa
_cod_database_code 4034982
_shelx_shelxl_version_number 2016/6
_shelx_space_group_comment
;
The symmetry employed for this shelxl refinement is uniquely defined
by the following loop, which should always be used as a source of
symmetry information in preference to the above space-group names.
They are only intended as comments.
;
_shelx_estimated_absorpt_t_max 0.990
_shelx_estimated_absorpt_t_min 0.983
_olex2_refinement_description
;
1. Fixed Uiso
 At 1.2 times of:
  All C(H) groups
 At 1.5 times of:
  All C(H,H,H) groups
2.a Aromatic/amide H refined with riding coordinates:
 C8(H8), C2(H2), C4(H4), C5(H5), C13(H13), C17(H17), C3(H3), C16(H16)
2.b Idealised Me refined as rotating group:
 C10(H10A,H10B,H10C), C19(H19A,H19B,H19C), C15(H15A,H15B,H15C)
;
_olex2_submission_special_instructions 'No special instructions were received'

loop_
_space_group_symop_operation_xyz
'x, y, z'
'-x+1/2, y+1/2, -z+1/2'
'-x, -y, -z'
'x-1/2, -y-1/2, z-1/2'

loop_
_atom_site_label
_atom_site_type_symbol
_atom_site_fract_x
_atom_site_fract_y
_atom_site_fract_z
_atom_site_U_iso_or_equiv
_atom_site_adp_type
_atom_site_occupancy
_atom_site_site_symmetry_order
_atom_site_calc_flag
_atom_site_refinement_flags_posn
N2 N 0.15171(15) 0.22762(12) 0.04655(5) 0.0331(3) Uani 1 1 d .
N1 N 0.18090(15) 0.03582(12) 0.11589(5) 0.0354(3) Uani 1 1 d .
C20 C 0.24135(16) -0.00273(14) 0.01580(6) 0.0322(3) Uani 1 1 d .
C11 C 0.24240(17) 0.04555(15) -0.04169(6) 0.0332(3) Uani 1 1 d .
N3 N 0.29200(15) -0.14487(12) 0.01875(5) 0.0374(3) Uani 1 1 d .
C6 C 0.10280(18) 0.27519(15) 0.14758(6) 0.0359(3) Uani 1 1 d .
C1 C 0.13414(17) 0.12944(16) 0.15827(6) 0.0349(3) Uani 1 1 d .
C21 C 0.19061(16) 0.08571(13) 0.06281(6) 0.0305(3) Uani 1 1 d .
O1 O 0.08811(19) 0.45564(11) 0.07496(5) 0.0577(3) Uani 1 1 d .
C9 C 0.19097(18) 0.18971(15) -0.05570(6) 0.0364(3) Uani 1 1 d .
C8 C 0.15031(19) 0.27546(15) -0.01127(6) 0.0375(3) Uani 1 1 d .
H8 H 0.120145 0.370132 -0.019412 0.045 Uiso 1 1 calc R
C12 C 0.29796(17) -0.07230(15) -0.07599(6) 0.0366(3) Uani 1 1 d .
C7 C 0.11192(19) 0.33086(15) 0.08926(6) 0.0377(3) Uani 1 1 d .
C2 C 0.1184(2) 0.07737(18) 0.21518(7) 0.0458(4) Uani 1 1 d .
H2 H 0.135046 -0.019399 0.222914 0.055 Uiso 1 1 calc R
C4 C 0.0510(2) 0.3134(2) 0.24873(7) 0.0528(4) Uani 1 1 d .
H4 H 0.024874 0.374034 0.279035 0.063 Uiso 1 1 calc R
C18 C 0.32654(18) -0.18778(16) -0.03669(7) 0.0392(3) Uani 1 1 d .
C5 C 0.0624(2) 0.36649(18) 0.19343(7) 0.0463(4) Uani 1 1 d .
H5 H 0.043418 0.463244 0.186242 0.056 Uiso 1 1 calc R
C13 C 0.32686(18) -0.09263(18) -0.13521(7) 0.0432(4) Uani 1 1 d .
H13 H 0.307454 -0.017692 -0.161534 0.052 Uiso 1 1 calc R
C17 C 0.3823(2) -0.32116(18) -0.05597(8) 0.0530(4) Uani 1 1 d .
H17 H 0.399871 -0.397560 -0.030269 0.064 Uiso 1 1 calc R
C10 C 0.1744(2) 0.24439(18) -0.11744(7) 0.0496(4) Uani 1 1 d .
H10A H 0.288259 0.234282 -0.134189 0.074 Uiso 1 1 calc GR
H10B H 0.140474 0.343292 -0.117536 0.074 Uiso 1 1 calc GR
H10C H 0.083887 0.190518 -0.140047 0.074 Uiso 1 1 calc GR
C19 C 0.3177(2) -0.23700(17) 0.07001(7) 0.0494(4) Uani 1 1 d .
H19A H 0.319588 -0.179892 0.104791 0.074 Uiso 1 1 calc GR
H19B H 0.430132 -0.287265 0.069158 0.074 Uiso 1 1 calc GR
H19C H 0.220287 -0.304423 0.069802 0.074 Uiso 1 1 calc GR
C3 C 0.0788(2) 0.1680(2) 0.25934(7) 0.0536(4) Uani 1 1 d .
H3 H 0.070296 0.132189 0.296825 0.064 Uiso 1 1 calc R
C16 C 0.4103(2) -0.3355(2) -0.11427(9) 0.0582(5) Uani 1 1 d .
H16 H 0.448450 -0.423391 -0.127580 0.070 Uiso 1 1 calc R
C14 C 0.3839(2) -0.2234(2) -0.15445(8) 0.0510(4) Uani 1 1 d .
C15 C 0.4173(2) -0.2460(2) -0.21794(9) 0.0676(6) Uani 1 1 d .
H15A H 0.359671 -0.171353 -0.241156 0.101 Uiso 1 1 calc GR
H15B H 0.368683 -0.336697 -0.230746 0.101 Uiso 1 1 calc GR
H15C H 0.544919 -0.244464 -0.222224 0.101 Uiso 1 1 calc GR

loop_
_atom_site_aniso_label
_atom_site_aniso_U_11
_atom_site_aniso_U_22
_atom_site_aniso_U_33
_atom_site_aniso_U_23
_atom_site_aniso_U_13
_atom_site_aniso_U_12
N2 0.0355(6) 0.0292(6) 0.0344(6) 0.0018(5) 0.0021(5) -0.0005(5)
N1 0.0376(6) 0.0332(6) 0.0353(6) 0.0030(5) 0.0027(5) -0.0010(5)
C20 0.0279(6) 0.0301(7) 0.0385(7) 0.0003(6) 0.0020(5) -0.0021(5)
C11 0.0276(6) 0.0362(7) 0.0357(7) -0.0008(5) 0.0027(5) -0.0027(5)
N3 0.0385(6) 0.0305(6) 0.0431(7) 0.0006(5) 0.0022(5) 0.0016(5)
C6 0.0323(7) 0.0371(8) 0.0379(8) -0.0022(6) 0.0015(6) -0.0025(6)
C1 0.0297(6) 0.0395(8) 0.0353(7) 0.0012(6) 0.0007(5) -0.0036(5)
C21 0.0276(6) 0.0286(7) 0.0350(7) 0.0029(5) 0.0002(5) -0.0025(5)
O1 0.0931(9) 0.0305(6) 0.0501(7) 0.0013(5) 0.0101(6) 0.0080(6)
C9 0.0365(7) 0.0373(7) 0.0353(7) 0.0040(6) 0.0033(5) -0.0023(6)
C8 0.0438(8) 0.0317(7) 0.0367(8) 0.0068(6) 0.0016(6) 0.0007(6)
C12 0.0272(6) 0.0396(8) 0.0432(8) -0.0059(6) 0.0037(5) -0.0038(5)
C7 0.0416(7) 0.0314(7) 0.0398(8) -0.0018(6) 0.0016(6) -0.0004(6)
C2 0.0486(8) 0.0496(9) 0.0396(8) 0.0072(7) 0.0059(6) -0.0025(7)
C4 0.0560(10) 0.0615(11) 0.0423(9) -0.0107(8) 0.0119(7) -0.0007(8)
C18 0.0317(7) 0.0378(7) 0.0482(8) -0.0071(6) 0.0030(6) -0.0007(6)
C5 0.0492(9) 0.0451(9) 0.0450(9) -0.0072(7) 0.0064(7) 0.0012(7)
C13 0.0333(7) 0.0535(9) 0.0435(8) -0.0095(7) 0.0068(6) -0.0044(6)
C17 0.0512(9) 0.0413(9) 0.0661(11) -0.0097(8) 0.0024(8) 0.0070(7)
C10 0.0622(10) 0.0503(9) 0.0368(8) 0.0077(7) 0.0065(7) 0.0049(8)
C19 0.0565(9) 0.0376(8) 0.0538(10) 0.0094(7) 0.0032(7) 0.0069(7)
C3 0.0576(10) 0.0682(11) 0.0359(8) 0.0036(8) 0.0096(7) -0.0046(8)
C16 0.0503(9) 0.0546(10) 0.0705(12) -0.0257(9) 0.0085(8) 0.0067(8)
C14 0.0339(8) 0.0633(11) 0.0563(10) -0.0224(8) 0.0071(7) -0.0038(7)
C15 0.0518(10) 0.0922(15) 0.0604(11) -0.0332(11) 0.0150(8) -0.0032(10)

loop_
_atom_type_symbol
_atom_type_description
_atom_type_scat_dispersion_real
_atom_type_scat_dispersion_imag
_atom_type_scat_source
C C 0.0033 0.0016 'International Tables Vol C Tables 4.2.6.8 and 6.1.1.4'
H H 0.0000 0.0000 'International Tables Vol C Tables 4.2.6.8 and 6.1.1.4'
N N 0.0061 0.0033 'International Tables Vol C Tables 4.2.6.8 and 6.1.1.4'
O O 0.0106 0.0060 'International Tables Vol C Tables 4.2.6.8 and 6.1.1.4'

loop_
_geom_angle_atom_site_label_1
_geom_angle_atom_site_label_2
_geom_angle_atom_site_label_3
_geom_angle
C21 N2 C7 120.60(11)
C8 N2 C21 122.77(12)
C8 N2 C7 116.63(11)
C21 N1 C1 117.70(12)
C11 C20 C21 123.05(12)
N3 C20 C11 109.68(12)
N3 C20 C21 127.26(12)
C20 C11 C9 119.78(12)
C20 C11 C12 106.99(12)
C9 C11 C12 133.22(13)
C20 N3 C19 128.79(12)
C18 N3 C20 107.75(12)
C18 N3 C19 123.37(12)
C1 C6 C7 119.65(13)
C1 C6 C5 120.19(14)
C5 C6 C7 120.15(13)
N1 C1 C6 123.01(13)
N1 C1 C2 118.64(13)
C6 C1 C2 118.34(14)
N2 C21 C20 114.05(12)
N1 C21 N2 123.98(12)
N1 C21 C20 121.97(12)
C11 C9 C10 122.25(13)
C8 C9 C11 117.54(13)
C8 C9 C10 120.16(13)
N2 C8 H8 118.7
C9 C8 N2 122.66(13)
C9 C8 H8 118.7
C18 C12 C11 105.90(13)
C13 C12 C11 134.98(14)
C13 C12 C18 119.12(13)
N2 C7 C6 114.84(12)
O1 C7 N2 119.83(13)
O1 C7 C6 125.32(14)
C1 C2 H2 119.7
C3 C2 C1 120.61(15)
C3 C2 H2 119.7
C5 C4 H4 120.1
C5 C4 C3 119.76(16)
C3 C4 H4 120.1
N3 C18 C12 109.67(12)
N3 C18 C17 129.32(15)
C17 C18 C12 121.01(15)
C6 C5 H5 119.9
C4 C5 C6 120.25(16)
C4 C5 H5 119.9
C12 C13 H13 119.9
C14 C13 C12 120.23(16)
C14 C13 H13 119.9
C18 C17 H17 121.1
C16 C17 C18 117.71(17)
C16 C17 H17 121.1
C9 C10 H10A 109.5
C9 C10 H10B 109.5
C9 C10 H10C 109.5
H10A C10 H10B 109.5
H10A C10 H10C 109.5
H10B C10 H10C 109.5
N3 C19 H19A 109.5
N3 C19 H19B 109.5
N3 C19 H19C 109.5
H19A C19 H19B 109.5
H19A C19 H19C 109.5
H19B C19 H19C 109.5
C2 C3 C4 120.82(15)
C2 C3 H3 119.6
C4 C3 H3 119.6
C17 C16 H16 118.6
C17 C16 C14 122.88(16)
C14 C16 H16 118.6
C13 C14 C16 119.04(15)
C13 C14 C15 120.68(18)
C16 C14 C15 120.28(17)
C14 C15 H15A 109.5
C14 C15 H15B 109.5
C14 C15 H15C 109.5
H15A C15 H15B 109.5
H15A C15 H15C 109.5
H15B C15 H15C 109.5

loop_
_geom_bond_atom_site_label_1
_geom_bond_atom_site_label_2
_geom_bond_distance
N2 C21 1.4046(17)
N2 C8 1.3997(18)
N2 C7 1.4241(18)
N1 C1 1.3738(18)
N1 C21 1.3119(17)
C20 C11 1.3953(19)
C20 N3 1.3836(17)
C20 C21 1.4336(19)
C11 C9 1.433(2)
C11 C12 1.4347(19)
N3 C18 1.3771(19)
N3 C19 1.4596(19)
C6 C1 1.403(2)
C6 C7 1.443(2)
C6 C5 1.406(2)
C1 C2 1.408(2)
O1 C7 1.2231(18)
C9 C8 1.350(2)
C9 C10 1.503(2)
C8 H8 0.9300
C12 C18 1.414(2)
C12 C13 1.405(2)
C2 H2 0.9300
C2 C3 1.371(2)
C4 H4 0.9300
C4 C5 1.372(2)
C4 C3 1.396(3)
C18 C17 1.399(2)
C5 H5 0.9300
C13 H13 0.9300
C13 C14 1.380(2)
C17 H17 0.9300
C17 C16 1.376(3)
C10 H10A 0.9600
C10 H10B 0.9600
C10 H10C 0.9600
C19 H19A 0.9600
C19 H19B 0.9600
C19 H19C 0.9600
C3 H3 0.9300
C16 H16 0.9300
C16 C14 1.401(3)
C14 C15 1.512(2)
C15 H15A 0.9600
C15 H15B 0.9600
C15 H15C 0.9600

loop_
_geom_torsion_atom_site_label_1
_geom_torsion_atom_site_label_2
_geom_torsion_atom_site_label_3
_geom_torsion_atom_site_label_4
_geom_torsion
N1 C1 C2 C3 177.51(14)
C20 C11 C9 C8 2.73(19)
C20 C11 C9 C10 -174.77(13)
C20 C11 C12 C18 0.47(14)
C20 C11 C12 C13 -179.37(14)
C20 N3 C18 C12 -0.01(15)
C20 N3 C18 C17 179.74(15)
C11 C20 N3 C18 0.32(14)
C11 C20 N3 C19 176.88(13)
C11 C20 C21 N2 -3.37(18)
C11 C20 C21 N1 176.11(12)
C11 C9 C8 N2 -1.9(2)
C11 C12 C18 N3 -0.29(15)
C11 C12 C18 C17 179.94(13)
C11 C12 C13 C14 179.25(14)
N3 C20 C11 C9 178.83(11)
N3 C20 C11 C12 -0.50(14)
N3 C20 C21 N2 177.99(12)
N3 C20 C21 N1 -2.5(2)
N3 C18 C17 C16 -178.99(15)
C6 C1 C2 C3 -1.9(2)
C1 N1 C21 N2 -1.69(19)
C1 N1 C21 C20 178.88(11)
C1 C6 C7 N2 0.62(19)
C1 C6 C7 O1 -179.58(15)
C1 C6 C5 C4 -0.9(2)
C1 C2 C3 C4 0.8(3)
C21 N2 C8 C9 -1.8(2)
C21 N2 C7 C6 -4.21(18)
C21 N2 C7 O1 175.98(13)
C21 N1 C1 C6 -2.2(2)
C21 N1 C1 C2 178.40(12)
C21 C20 C11 C9 -0.02(19)
C21 C20 C11 C12 -179.35(11)
C21 C20 N3 C18 179.11(12)
C21 C20 N3 C19 -4.3(2)
C9 C11 C12 C18 -178.73(14)
C9 C11 C12 C13 1.4(3)
C8 N2 C21 N1 -175.18(12)
C8 N2 C21 C20 4.29(18)
C8 N2 C7 C6 176.01(11)
C8 N2 C7 O1 -3.8(2)
C12 C11 C9 C8 -178.15(14)
C12 C11 C9 C10 4.3(2)
C12 C18 C17 C16 0.7(2)
C12 C13 C14 C16 0.8(2)
C12 C13 C14 C15 -179.35(14)
C7 N2 C21 N1 5.06(19)
C7 N2 C21 C20 -175.47(11)
C7 N2 C8 C9 177.96(12)
C7 C6 C1 N1 2.7(2)
C7 C6 C1 C2 -177.92(12)
C7 C6 C5 C4 179.01(14)
C18 C12 C13 C14 -0.6(2)
C18 C17 C16 C14 -0.6(3)
C5 C6 C1 N1 -177.44(12)
C5 C6 C1 C2 2.0(2)
C5 C6 C7 N2 -179.28(12)
C5 C6 C7 O1 0.5(2)
C5 C4 C3 C2 0.4(3)
C13 C12 C18 N3 179.58(11)
C13 C12 C18 C17 -0.2(2)
C17 C16 C14 C13 -0.2(2)
C17 C16 C14 C15 179.92(15)
C10 C9 C8 N2 175.67(13)
C19 N3 C18 C12 -176.80(12)
C19 N3 C18 C17 3.0(2)
C3 C4 C5 C6 -0.3(2)
